data_7058868
loop_
_publ_author_name
'Anamika, Anamika'
'Singh, Rajan'
'Manar, Krishna K.'
'Yadav, Chote Lal'
'Kumar, Akhilesh'
'Singh, Rakesh K.'
'Drew, Michael. G. B.'
'Singh, Nanhai'

_publ_section_title
;
 Impact of substituents on the crystal structures and anti-leishmanial
 activity of new homoleptic Bi(iii) dithiocarbamates
;
_journal_issue 43
_journal_name_full 'New Journal of Chemistry'
_journal_page_first 16921
_journal_paper_doi 10.1039/C9NJ04477A
_journal_volume 43
_journal_year 2019
_chemical_formula_sum 'C84 H73 Bi2 Br6 Cl N12 S12'
_chemical_formula_weight 2568.13
_space_group_crystal_system triclinic
_space_group_IT_number 2
_space_group_name_Hall '-P 1'
_space_group_name_H-M_alt 'P -1'
_symmetry_space_group_name_Hall '-P 1'
_symmetry_space_group_name_H-M 'P -1'
_atom_sites_solution_hydrogens geom
_audit_creation_method SHELXL-2016/6
_audit_update_record
;
2019-09-25 deposited with the CCDC.    2019-10-03 downloaded from the CCDC.
;
_cell_angle_alpha 99.065(7)
_cell_angle_beta 101.081(7)
_cell_angle_gamma 92.411(6)
_cell_formula_units_Z 1
_cell_length_a 11.1582(8)
_cell_length_b 12.5194(10)
_cell_length_c 16.8066(14)
_cell_measurement_reflns_used 11072
_cell_measurement_temperature 150(2)
_cell_measurement_theta_max 25.00
_cell_measurement_theta_min 3.31
_cell_volume 2268.9(3)
_computing_cell_refinement 'Crysalis, Oxford Diffraction'
_computing_data_collection 'Crysalis, Oxford Diffraction'
_computing_data_reduction 'Crysalis, Oxford Diffraction'
_computing_molecular_graphics PLATON(Spek,2004)
_computing_publication_material 'SHELXL-2016/6, PLATON, WINGX (Ferrugia, 2012)'
_computing_structure_refinement 'SHELXL-2016/6 (Sheldrick, 2016)'
_computing_structure_solution 'SHELXS-97 (Sheldrick, 2008)'
_diffrn_ambient_temperature 150(2)
_diffrn_measured_fraction_theta_full 0.983
_diffrn_measured_fraction_theta_max 0.983
_diffrn_measurement_device_type 'Oxford Diffaction X-Calibor System'
_diffrn_measurement_method '321 frames, counting time 10 s.'
_diffrn_radiation_type MoK\a
_diffrn_radiation_wavelength 0.71073
_diffrn_reflns_av_R_equivalents 0.0545
_diffrn_reflns_av_unetI/netI 0.1216
_diffrn_reflns_Laue_measured_fraction_full 0.983
_diffrn_reflns_Laue_measured_fraction_max 0.983
_diffrn_reflns_limit_h_max 9
_diffrn_reflns_limit_h_min -13
_diffrn_reflns_limit_k_max 14
_diffrn_reflns_limit_k_min -14
_diffrn_reflns_limit_l_max 19
_diffrn_reflns_limit_l_min -19
_diffrn_reflns_number 11072
_diffrn_reflns_point_group_measured_fraction_full 0.983
_diffrn_reflns_point_group_measured_fraction_max 0.983
_diffrn_reflns_theta_full 24.998
_diffrn_reflns_theta_max 24.998
_diffrn_reflns_theta_min 3.305
_diffrn_standards_decay_% n/a
_diffrn_standards_interval_count n/a
_diffrn_standards_interval_time n/a
_exptl_absorpt_coefficient_mu 6.872
_exptl_absorpt_correction_T_max 1.000
_exptl_absorpt_correction_T_min 0.811
_exptl_absorpt_correction_type empirical
_exptl_absorpt_process_details 'ABSPACK, Oxford Diffraction Ltd'
_exptl_crystal_colour black
_exptl_crystal_density_diffrn 1.879
_exptl_crystal_description block
_exptl_crystal_F_000 1245
_exptl_crystal_size_max 0.22
_exptl_crystal_size_mid 0.22
_exptl_crystal_size_min 0.21
_refine_diff_density_max 2.903
_refine_diff_density_min -2.409
_refine_diff_density_rms 0.244
_refine_ls_extinction_method none
_refine_ls_goodness_of_fit_ref 1.061
_refine_ls_hydrogen_treatment constr
_refine_ls_matrix_type full
_refine_ls_number_parameters 571
_refine_ls_number_reflns 7853
_refine_ls_number_restraints 560
_refine_ls_restrained_S_all 1.041
_refine_ls_R_factor_all 0.1296
_refine_ls_R_factor_gt 0.0895
_refine_ls_shift/su_max 0.001
_refine_ls_shift/su_mean 0.000
_refine_ls_structure_factor_coef Fsqd
_refine_ls_weighting_details 'w=1/[\s^2^(Fo^2^)+(0.0958P)^2^+26.7126P] where P=(Fo^2^+2Fc^2^)/3'
_refine_ls_weighting_scheme calc
_refine_ls_wR_factor_gt 0.1992
_refine_ls_wR_factor_ref 0.2222
_reflns_Friedel_coverage 0.000
_reflns_number_gt 5689
_reflns_number_total 7853
_reflns_threshold_expression 'I > 2\s(I)'
_cod_data_source_file c9nj04477a2.cif
_cod_data_source_block 3
_cod_depositor_comments 'Adding full bibliography for 7058863--7058868.cif.'
_cod_database_code 7058868
_shelx_shelxl_version_number 2016/6
_shelx_space_group_comment
;
The symmetry employed for this shelxl refinement is uniquely defined
by the following loop, which should always be used as a source of
symmetry information in preference to the above space-group names.
They are only intended as comments.
;

loop_
_space_group_symop_operation_xyz
'x, y, z'
'-x, -y, -z'

loop_
_atom_site_label
_atom_site_type_symbol
_atom_site_fract_x
_atom_site_fract_y
_atom_site_fract_z
_atom_site_U_iso_or_equiv
_atom_site_adp_type
_atom_site_occupancy
_atom_site_site_symmetry_order
_atom_site_calc_flag
_atom_site_refinement_flags_posn
_atom_site_refinement_flags_adp
_atom_site_refinement_flags_occupancy
_atom_site_disorder_assembly
_atom_site_disorder_group
Bi1 Bi 0.67770(4) 0.65225(5) 0.84635(4) 0.0321(2) Uani 1 1 d . . . . .
S11 S 0.5993(3) 0.8296(3) 0.9400(3) 0.0373(9) Uani 1 1 d . . . . .
C12 C 0.6357(12) 0.7679(12) 1.0251(10) 0.031(2) Uani 1 1 d . . . . .
S13 S 0.6821(4) 0.6367(3) 1.0124(3) 0.0435(11) Uani 1 1 d . . . . .
N14 N 0.6312(11) 0.8182(11) 1.1002(9) 0.040(2) Uani 1 1 d . . . . .
C21 C 0.6594(14) 0.7701(14) 1.1753(11) 0.045(3) Uani 1 1 d . . . . .
H21A H 0.704481 0.824159 1.219937 0.054 Uiso 1 1 calc R U . . .
H21B H 0.711128 0.710721 1.166483 0.054 Uiso 1 1 calc R U . . .
C22 C 0.5460(16) 0.7289(15) 1.1988(12) 0.049(3) Uani 1 1 d . . . . .
C23 C 0.4759(16) 0.6392(16) 1.1579(13) 0.058(4) Uani 1 1 d . . . . .
H23 H 0.499411 0.604035 1.110970 0.069 Uiso 1 1 calc R U . . .
N24 N 0.3757(14) 0.5947(14) 1.1775(11) 0.067(4) Uani 1 1 d . . . . .
C25 C 0.3381(18) 0.6486(17) 1.2390(14) 0.062(4) Uani 1 1 d . . . . .
H25 H 0.262102 0.627118 1.248666 0.074 Uiso 1 1 calc R U . . .
C26 C 0.400(2) 0.731(2) 1.2877(16) 0.088(6) Uani 1 1 d . U . . .
H26 H 0.376394 0.760240 1.335994 0.106 Uiso 1 1 calc R U . . .
C27 C 0.506(2) 0.775(2) 1.2660(15) 0.087(5) Uani 1 1 d . U . . .
H27 H 0.548299 0.836800 1.298696 0.104 Uiso 1 1 calc R U . . .
C31 C 0.5963(14) 0.9296(13) 1.1145(11) 0.042(3) Uani 1 1 d . . . . .
H31A H 0.531787 0.932807 1.145919 0.051 Uiso 1 1 calc R U . . .
H31B H 0.563648 0.950821 1.061924 0.051 Uiso 1 1 calc R U . . .
C32 C 0.7028(14) 1.0100(13) 1.1604(10) 0.037(3) Uani 1 1 d . . . . .
C33 C 0.8224(14) 0.9930(13) 1.1547(11) 0.043(3) Uani 1 1 d . . . . .
H33 H 0.840049 0.930834 1.122158 0.051 Uiso 1 1 calc R U . . .
C34 C 0.9164(16) 1.0687(15) 1.1976(12) 0.051(3) Uani 1 1 d . . . . .
H34 H 0.996848 1.056692 1.193505 0.062 Uiso 1 1 calc R U . . .
C35 C 0.8926(18) 1.1586(18) 1.2446(14) 0.068(5) Uani 1 1 d . . . . .
C36 C 0.772(2) 1.1824(19) 1.2493(15) 0.080(6) Uani 1 1 d . . . . .
H36 H 0.754814 1.247532 1.278242 0.096 Uiso 1 1 calc R U . . .
C37 C 0.6787(17) 1.1016(15) 1.2073(12) 0.058(4) Uani 1 1 d . . . . .
H37 H 0.598248 1.111910 1.212232 0.069 Uiso 1 1 calc R U . . .
Br3 Br 1.0198(3) 1.2627(3) 1.30543(18) 0.1128(11) Uani 1 1 d . . . . .
S41 S 0.6549(4) 0.5676(4) 0.6641(3) 0.0471(11) Uani 1 1 d . . . . .
C42 C 0.6232(14) 0.6958(13) 0.6521(11) 0.044(4) Uani 1 1 d . . . . .
S43 S 0.6142(4) 0.7929(3) 0.7337(3) 0.0418(10) Uani 1 1 d . . . . .
N44 N 0.6064(19) 0.7248(15) 0.5771(13) 0.0838(16) Uani 1 1 d . . . . .
C51A C 0.606(2) 0.6448(19) 0.5000(15) 0.0803(15) Uani 0.5 1 d . . P A 1
H51A H 0.554763 0.667483 0.453124 0.096 Uiso 0.5 1 calc R U P A 1
H51B H 0.574429 0.573588 0.505451 0.096 Uiso 0.5 1 calc R U P A 1
C52A C 0.7481(19) 0.640(2) 0.4862(12) 0.075(7) Uani 0.5 1 d G . P A 1
C53A C 0.799(3) 0.718(2) 0.4493(17) 0.083(6) Uani 0.5 1 d G U P A 1
H53A H 0.762007 0.782256 0.444683 0.099 Uiso 0.5 1 calc R U P A 1
C54A C 0.905(2) 0.699(2) 0.4194(14) 0.091(6) Uani 0.5 1 d G U P A 1
H54A H 0.939485 0.750917 0.394699 0.110 Uiso 0.5 1 calc R U P A 1
C55A C 0.9608(17) 0.603(2) 0.4264(9) 0.086(6) Uani 0.5 1 d G U P A 1
C56A C 0.910(2) 0.525(2) 0.4633(18) 0.095(6) Uani 0.5 1 d G U P A 1
H56A H 0.946856 0.460391 0.467920 0.114 Uiso 0.5 1 calc R U P A 1
C57A C 0.803(2) 0.544(2) 0.4932(17) 0.079(9) Uani 0.5 1 d G . P A 1
H57A H 0.769378 0.491728 0.517905 0.094 Uiso 0.5 1 calc R U P A 1
Br5A Br 1.0986(7) 0.5978(7) 0.3824(5) 0.131(3) Uani 0.5 1 d . . P A 1
C61B C 0.606(2) 0.6448(19) 0.5000(15) 0.0803(15) Uani 0.5 1 d . . P A 2
H61A H 0.611887 0.572601 0.513881 0.096 Uiso 0.5 1 calc R U P A 2
H61B H 0.528986 0.645226 0.461980 0.096 Uiso 0.5 1 calc R U P A 2
C62B C 0.699(3) 0.666(3) 0.4617(19) 0.0853(18) Uani 0.5 1 d G U P A 2
C63B C 0.668(2) 0.672(3) 0.3785(19) 0.088(4) Uani 0.5 1 d G U P A 2
H63B H 0.587534 0.654753 0.350196 0.106 Uiso 0.5 1 calc R U P A 2
N64B N 0.757(3) 0.704(3) 0.3376(14) 0.094(4) Uani 0.5 1 d G U P A 2
H64B H 0.737458 0.707986 0.286167 0.112 Uiso 0.5 1 calc R U P A 2
C65B C 0.877(2) 0.730(3) 0.3800(19) 0.089(4) Uani 0.5 1 d G U P A 2
H65B H 0.936391 0.751472 0.352625 0.107 Uiso 0.5 1 calc R U P A 2
C66B C 0.908(2) 0.724(3) 0.4632(19) 0.091(4) Uani 0.5 1 d G U P A 2
H66B H 0.988551 0.741096 0.491492 0.110 Uiso 0.5 1 calc R U P A 2
C67B C 0.819(3) 0.692(3) 0.5040(15) 0.092(4) Uani 0.5 1 d G U P A 2
H67B H 0.840202 0.687550 0.559712 0.110 Uiso 0.5 1 calc R U P A 2
Br6B Br 0.0525(7) 0.9753(7) 0.5651(6) 0.150(3) Uani 0.5 1 d . . P B 2
C51 C 0.586(2) 0.8362(19) 0.5629(16) 0.0841(16) Uani 1 1 d . . . . .
H51C H 0.603812 0.844206 0.509895 0.101 Uiso 1 1 calc R U . . .
H51D H 0.641939 0.886464 0.604722 0.101 Uiso 1 1 calc R U . . .
C52 C 0.456(2) 0.8659(19) 0.5647(12) 0.070(3) Uani 1 1 d . . . . .
C57 C 0.354(2) 0.791(2) 0.5484(14) 0.084(5) Uani 1 1 d . . . . .
H57 H 0.363651 0.716836 0.536922 0.100 Uiso 1 1 calc R U . . .
C56 C 0.240(3) 0.827(2) 0.5496(17) 0.098(7) Uani 1 1 d . . . . .
H56 H 0.171609 0.778020 0.539291 0.117 Uiso 1 1 calc R U . . .
C55 C 0.226(2) 0.938(2) 0.5661(14) 0.082(5) Uani 1 1 d . . . . .
H55 H 0.147769 0.962422 0.564693 0.098 Uiso 0.5 1 calc R U P B 1
C54 C 0.323(2) 1.0114(19) 0.5841(13) 0.088(5) Uani 0.5 1 d . . P B 2
H54 H 0.314359 1.085415 0.596382 0.105 Uiso 0.5 1 calc R U P B 2
C53 C 0.431(2) 0.973(2) 0.5835(14) 0.084(5) Uani 1 1 d . . . . .
H53B H 0.497509 1.023863 0.597260 0.101 Uiso 0.5 1 calc R U P B 2
H53 H 0.497509 1.023863 0.597260 0.101 Uiso 0.5 1 calc R U P B 1
N64A N 0.323(2) 1.0114(19) 0.5841(13) 0.088(5) Uani 0.5 1 d . . P B 1
S71 S 0.8996(3) 0.5394(3) 0.8696(3) 0.0366(10) Uani 1 1 d . . . . .
S73 S 0.8850(3) 0.7779(3) 0.9047(3) 0.0394(10) Uani 1 1 d . . . . .
C72 C 0.9709(12) 0.6644(12) 0.9036(11) 0.036(3) Uani 1 1 d . . . . .
N74 N 1.0915(9) 0.6827(10) 0.9361(8) 0.035(2) Uani 1 1 d . . . . .
C91 C 1.1505(13) 0.7901(12) 0.9751(11) 0.041(2) Uani 1 1 d . . . . .
H91A H 1.109577 0.844368 0.946810 0.049 Uiso 1 1 calc R U . . .
H91B H 1.234851 0.793019 0.968211 0.049 Uiso 1 1 calc R U . . .
C92 C 1.1490(13) 0.8181(12) 1.0644(11) 0.040(3) Uani 1 1 d . . . . .
C93 C 1.0781(14) 0.7586(14) 1.1055(11) 0.046(3) Uani 1 1 d . . . . .
H93 H 1.029696 0.697412 1.076111 0.055 Uiso 1 1 calc R U . . .
C94 C 1.0782(17) 0.7880(16) 1.1872(12) 0.059(4) Uani 1 1 d . . . . .
H94 H 1.029906 0.747465 1.212643 0.071 Uiso 1 1 calc R U . . .
C95 C 1.148(2) 0.8758(19) 1.2311(14) 0.084(7) Uani 1 1 d . . . . .
C96 C 1.217(3) 0.939(2) 1.1935(15) 0.101(9) Uani 1 1 d . . . . .
H96 H 1.262735 1.001522 1.223609 0.121 Uiso 1 1 calc R U . . .
C97 C 1.2180(19) 0.9097(16) 1.1112(14) 0.068(5) Uani 1 1 d . . . . .
H97 H 1.265572 0.951791 1.086383 0.082 Uiso 1 1 calc R U . . .
Br9B Br 1.1504(4) 0.9171(3) 1.34428(19) 0.1495(17) Uani 1 1 d . . . . .
C81 C 1.1733(12) 0.5924(13) 0.9401(11) 0.042(2) Uani 1 1 d . . . . .
H81A H 1.125059 0.525520 0.938425 0.050 Uiso 1 1 calc R U . . .
H81B H 1.232260 0.606533 0.991785 0.050 Uiso 1 1 calc R U . . .
C82 C 1.2394(13) 0.5796(13) 0.8707(12) 0.044(3) Uani 1 1 d . . . . .
C83 C 1.3608(13) 0.6100(12) 0.8806(12) 0.042(3) Uani 1 1 d . . . . .
H83 H 1.400620 0.640515 0.933686 0.050 Uiso 1 1 calc R U . . .
N84 N 1.4280(12) 0.6014(11) 0.8247(10) 0.049(3) Uani 1 1 d . . . . .
C85 C 1.3709(19) 0.5583(19) 0.7497(15) 0.076(5) Uani 1 1 d . U . . .
H85 H 1.413608 0.553514 0.707061 0.091 Uiso 1 1 calc R U . . .
C86 C 1.248(2) 0.519(2) 0.7325(16) 0.087(5) Uani 1 1 d . U . . .
H86 H 1.209921 0.485334 0.679907 0.104 Uiso 1 1 calc R U . . .
C87 C 1.1837(18) 0.5330(19) 0.7959(14) 0.073(4) Uani 1 1 d . U . . .
H87 H 1.101249 0.509305 0.785773 0.087 Uiso 1 1 calc R U . . .
Cl1B Cl 0.8623(8) 0.4470(8) 0.5774(7) 0.050(3) Uani 0.5 1 d . . P C 2

loop_
_atom_site_aniso_label
_atom_site_aniso_U_11
_atom_site_aniso_U_22
_atom_site_aniso_U_33
_atom_site_aniso_U_23
_atom_site_aniso_U_13
_atom_site_aniso_U_12
Bi1 0.0135(3) 0.0344(3) 0.0524(4) 0.0160(3) 0.0091(2) 0.0051(2)
S11 0.034(2) 0.039(2) 0.044(2) 0.0189(19) 0.0073(17) 0.0155(16)
C12 0.020(6) 0.031(4) 0.043(3) 0.015(3) 0.002(4) 0.004(4)
S13 0.046(2) 0.037(2) 0.060(3) 0.027(2) 0.024(2) 0.0182(18)
N14 0.035(6) 0.041(4) 0.043(3) 0.012(3) 0.003(4) 0.009(4)
C21 0.041(5) 0.046(7) 0.044(4) 0.014(5) -0.002(4) 0.002(4)
C22 0.045(5) 0.053(6) 0.051(6) 0.018(5) 0.005(5) 0.004(4)
C23 0.045(6) 0.061(7) 0.068(8) 0.010(6) 0.015(6) -0.002(5)
N24 0.051(6) 0.070(7) 0.083(8) 0.010(6) 0.026(6) -0.003(5)
C25 0.053(7) 0.064(7) 0.076(9) 0.022(6) 0.022(6) 0.012(5)
C26 0.084(7) 0.095(8) 0.087(8) -0.002(6) 0.041(6) -0.014(6)
C27 0.086(7) 0.090(8) 0.083(7) -0.010(6) 0.039(6) -0.020(6)
C31 0.036(5) 0.040(4) 0.050(7) 0.009(3) 0.007(5) 0.008(3)
C32 0.040(4) 0.041(4) 0.035(7) 0.016(4) 0.007(4) 0.004(3)
C33 0.038(4) 0.038(5) 0.055(8) 0.018(5) 0.009(4) 0.002(3)
C34 0.048(5) 0.052(6) 0.056(8) 0.020(5) 0.007(5) -0.011(4)
C35 0.058(4) 0.062(6) 0.075(11) -0.001(6) 0.003(5) -0.016(4)
C36 0.066(4) 0.070(7) 0.089(14) -0.019(8) 0.010(6) -0.009(4)
C37 0.049(4) 0.053(6) 0.064(10) -0.004(6) 0.008(5) 0.005(4)
Br3 0.0975(19) 0.131(3) 0.087(2) -0.0321(18) 0.0188(16) -0.0656(18)
S41 0.049(2) 0.043(3) 0.053(3) 0.012(2) 0.014(2) 0.0109(19)
C42 0.036(9) 0.036(9) 0.056(12) 0.013(9) -0.005(8) 0.003(7)
S43 0.036(2) 0.042(2) 0.047(3) 0.012(2) 0.0038(19) 0.0060(17)
N44 0.108(3) 0.067(3) 0.076(3) 0.021(3) 0.008(3) 0.013(2)
C51A 0.092(2) 0.068(3) 0.079(3) 0.017(3) 0.0080(19) 0.006(3)
C52A 0.081(6) 0.074(10) 0.057(16) 0.000(10) -0.008(10) -0.010(7)
C53A 0.092(7) 0.076(9) 0.077(11) 0.009(8) 0.013(8) 0.003(5)
C54A 0.094(7) 0.092(8) 0.083(11) 0.005(7) 0.017(8) 0.000(6)
C55A 0.079(8) 0.095(8) 0.086(11) 0.011(7) 0.026(8) -0.001(5)
C56A 0.089(8) 0.100(8) 0.102(12) 0.019(8) 0.031(8) 0.000(6)
C57A 0.079(11) 0.080(12) 0.08(2) 0.015(13) 0.015(14) -0.005(10)
Br5A 0.107(5) 0.142(7) 0.145(7) -0.021(5) 0.071(5) -0.019(4)
C61B 0.092(2) 0.068(3) 0.079(3) 0.017(3) 0.0080(19) 0.006(3)
C62B 0.093(2) 0.081(4) 0.081(2) 0.020(2) 0.0088(17) 0.005(2)
C63B 0.093(2) 0.089(10) 0.082(2) 0.023(3) 0.0087(18) 0.003(3)
N64B 0.094(3) 0.102(10) 0.083(3) 0.026(4) 0.0088(19) 0.000(4)
C65B 0.093(3) 0.090(11) 0.082(3) 0.021(4) 0.010(2) 0.003(4)
C66B 0.094(2) 0.097(11) 0.083(3) 0.023(4) 0.009(2) 0.002(3)
C67B 0.093(2) 0.099(11) 0.082(2) 0.023(4) 0.0086(18) 0.002(3)
Br6B 0.127(3) 0.144(5) 0.184(8) 0.030(5) 0.032(4) 0.053(3)
C51 0.108(2) 0.068(3) 0.076(4) 0.022(3) 0.008(3) 0.0139(19)
C52 0.106(2) 0.070(2) 0.030(7) 0.013(3) -0.002(3) 0.0130(17)
C57 0.108(2) 0.071(2) 0.065(14) 0.004(3) 0.008(4) 0.0111(17)
C56 0.108(2) 0.074(2) 0.100(19) -0.006(4) 0.009(4) 0.0102(18)
C55 0.103(2) 0.075(2) 0.054(13) -0.005(4) -0.008(3) 0.0117(18)
C54 0.102(2) 0.074(2) 0.072(13) -0.001(3) -0.011(3) 0.0128(17)
C53 0.103(2) 0.071(2) 0.067(13) 0.007(3) -0.008(3) 0.0129(18)
N64A 0.102(2) 0.074(2) 0.072(13) -0.001(3) -0.011(3) 0.0128(17)
S71 0.0137(16) 0.0310(18) 0.066(3) 0.0122(19) 0.0070(17) -0.0009(13)
S73 0.0188(17) 0.0294(18) 0.071(3) 0.014(2) 0.0055(18) 0.0033(14)
C72 0.015(3) 0.029(3) 0.064(9) 0.013(4) 0.003(3) 0.0011(19)
N74 0.014(3) 0.033(4) 0.059(6) 0.018(4) 0.004(3) -0.001(2)
C91 0.022(5) 0.033(4) 0.064(5) 0.020(4) -0.007(4) -0.003(3)
C92 0.021(6) 0.033(5) 0.062(5) 0.019(4) -0.010(4) -0.001(4)
C93 0.031(7) 0.043(7) 0.056(4) 0.015(4) -0.011(5) -0.012(5)
C94 0.057(9) 0.056(8) 0.057(4) 0.013(4) -0.006(5) -0.017(7)
C95 0.103(13) 0.077(9) 0.056(4) 0.008(4) -0.008(5) -0.044(10)
C96 0.130(17) 0.083(11) 0.072(5) 0.000(6) 0.004(7) -0.065(12)
C97 0.071(10) 0.054(7) 0.069(5) 0.014(5) -0.006(6) -0.033(7)
Br9B 0.235(4) 0.132(3) 0.0591(18) -0.0062(18) 0.012(2) -0.083(3)
C81 0.017(4) 0.037(5) 0.071(6) 0.016(5) 0.003(4) 0.004(4)
C82 0.026(4) 0.030(7) 0.074(5) 0.006(5) 0.009(3) 0.000(4)
C83 0.025(4) 0.030(7) 0.071(6) 0.012(6) 0.011(4) 0.003(4)
N84 0.041(5) 0.031(7) 0.078(6) 0.005(5) 0.023(4) 0.001(5)
C85 0.059(5) 0.085(10) 0.079(6) -0.005(6) 0.023(4) -0.010(6)
C86 0.064(5) 0.106(10) 0.082(5) -0.013(6) 0.020(4) -0.022(6)
C87 0.046(5) 0.086(9) 0.077(5) -0.007(5) 0.010(4) -0.019(6)
Cl1B 0.036(5) 0.043(5) 0.074(8) 0.006(5) 0.020(5) 0.005(4)

loop_
_atom_type_symbol
_atom_type_description
_atom_type_scat_dispersion_real
_atom_type_scat_dispersion_imag
_atom_type_scat_source
C C 0.0033 0.0016 'International Tables Vol C Tables 4.2.6.8 and 6.1.1.4'
H H 0.0000 0.0000 'International Tables Vol C Tables 4.2.6.8 and 6.1.1.4'
Bi Bi -4.1077 10.2566 'International Tables Vol C Tables 4.2.6.8 and 6.1.1.4'
Br Br -0.2901 2.4595 'International Tables Vol C Tables 4.2.6.8 and 6.1.1.4'
Cl Cl 0.1484 0.1585 'International Tables Vol C Tables 4.2.6.8 and 6.1.1.4'
N N 0.0061 0.0033 'International Tables Vol C Tables 4.2.6.8 and 6.1.1.4'
S S 0.1246 0.1234 'International Tables Vol C Tables 4.2.6.8 and 6.1.1.4'

loop_
_geom_angle_atom_site_label_1
_geom_angle_atom_site_label_2
_geom_angle_atom_site_label_3
_geom_angle
_geom_angle_site_symmetry_1
_geom_angle_site_symmetry_3
S73 Bi1 N84 154.5(3) . 1_455
S73 Bi1 S11 77.69(12) . .
N84 Bi1 S11 76.9(3) 1_455 .
S73 Bi1 S43 87.52(12) . .
N84 Bi1 S43 85.7(3) 1_455 .
S11 Bi1 S43 76.64(12) . .
S73 Bi1 S13 85.07(14) . .
N84 Bi1 S13 84.7(4) 1_455 .
S11 Bi1 S13 64.11(11) . .
S43 Bi1 S13 140.74(12) . .
S73 Bi1 S71 64.36(11) . .
N84 Bi1 S71 137.3(3) 1_455 .
S11 Bi1 S71 132.44(12) . .
S43 Bi1 S71 126.20(12) . .
S13 Bi1 S71 84.29(12) . .
S73 Bi1 S41 110.24(13) . .
N84 Bi1 S41 87.7(3) 1_455 .
S11 Bi1 S41 135.82(11) . .
S43 Bi1 S41 60.94(12) . .
S13 Bi1 S41 155.91(13) . .
S71 Bi1 S41 85.92(12) . .
C12 S11 Bi1 89.1(5) . .
N14 C12 S11 122.0(11) . .
N14 C12 S13 119.2(11) . .
S11 C12 S13 118.8(9) . .
C12 S13 Bi1 87.7(5) . .
C12 N14 C31 121.3(13) . .
C12 N14 C21 124.9(13) . .
C31 N14 C21 113.8(14) . .
N14 C21 C22 111.6(13) . .
N14 C21 H21A 109.3 . .
C22 C21 H21A 109.3 . .
N14 C21 H21B 109.3 . .
C22 C21 H21B 109.3 . .
H21A C21 H21B 108.0 . .
C27 C22 C23 112.6(19) . .
C27 C22 C21 123.3(19) . .
C23 C22 C21 124.1(18) . .
N24 C23 C22 127(2) . .
N24 C23 H23 116.3 . .
C22 C23 H23 116.3 . .
C25 N24 C23 115.9(19) . .
C26 C25 N24 123(2) . .
C26 C25 H25 118.3 . .
N24 C25 H25 118.3 . .
C25 C26 C27 119(2) . .
C25 C26 H26 120.7 . .
C27 C26 H26 120.7 . .
C22 C27 C26 121(2) . .
C22 C27 H27 119.3 . .
C26 C27 H27 119.3 . .
N14 C31 C32 112.9(13) . .
N14 C31 H31A 109.0 . .
C32 C31 H31A 109.0 . .
N14 C31 H31B 109.0 . .
C32 C31 H31B 109.0 . .
H31A C31 H31B 107.8 . .
C37 C32 C33 119.1(16) . .
C37 C32 C31 118.7(15) . .
C33 C32 C31 122.1(16) . .
C32 C33 C34 120.1(18) . .
C32 C33 H33 120.0 . .
C34 C33 H33 120.0 . .
C35 C34 C33 120.8(18) . .
C35 C34 H34 119.6 . .
C33 C34 H34 119.6 . .
C34 C35 C36 121.5(19) . .
C34 C35 Br3 121.7(16) . .
C36 C35 Br3 116.8(17) . .
C35 C36 C37 116(2) . .
C35 C36 H36 121.9 . .
C37 C36 H36 121.9 . .
C32 C37 C36 122.1(19) . .
C32 C37 H37 118.9 . .
C36 C37 H37 118.9 . .
C42 S41 Bi1 84.7(7) . .
N44 C42 S41 120.5(15) . .
N44 C42 S43 117.7(13) . .
S41 C42 S43 121.7(11) . .
C42 S43 Bi1 92.5(6) . .
C42 N44 C51 123.4(19) . .
C42 N44 C51A 122.5(18) . .
C51 N44 C51A 114.2(19) . .
C42 N44 C61B 122.5(18) . .
C51 N44 C61B 114.2(19) . .
N44 C51A C52A 108.0(18) . .
N44 C51A H51A 110.1 . .
C52A C51A H51A 110.1 . .
N44 C51A H51B 110.1 . .
C52A C51A H51B 110.1 . .
H51A C51A H51B 108.4 . .
C53A C52A C57A 120.0 . .
C53A C52A C51A 120.7(17) . .
C57A C52A C51A 117.4(18) . .
C54A C53A C52A 120.0 . .
C54A C53A H53A 120.0 . .
C52A C53A H53A 120.0 . .
C53A C54A C55A 120.0 . .
C53A C54A H54A 120.0 . .
C55A C54A H54A 120.0 . .
C54A C55A C56A 120.0 . .
C54A C55A Br5A 111.4(17) . .
C56A C55A Br5A 128.6(17) . .
C57A C56A C55A 120.0 . .
C57A C56A H56A 120.0 . .
C55A C56A H56A 120.0 . .
C56A C57A C52A 120.0 . .
C56A C57A H57A 120.0 . .
C52A C57A H57A 120.0 . .
C62B C61B N44 114(2) . .
C62B C61B H61A 108.8 . .
N44 C61B H61A 108.8 . .
C62B C61B H61B 108.8 . .
N44 C61B H61B 108.8 . .
H61A C61B H61B 107.7 . .
C61B C62B C63B 117(2) . .
C61B C62B C67B 123(2) . .
C63B C62B C67B 120.0 . .
N64B C63B C62B 120.0 . .
N64B C63B H63B 120.0 . .
C62B C63B H63B 120.0 . .
C63B N64B C65B 120.0 . .
C63B N64B H64B 120.0 . .
C65B N64B H64B 120.0 . .
C66B C65B N64B 120.0 . .
C66B C65B H65B 120.0 . .
N64B C65B H65B 120.0 . .
C65B C66B C67B 120.0 . .
C65B C66B H66B 120.0 . .
C67B C66B H66B 120.0 . .
C66B C67B C62B 120.0 . .
C66B C67B H67B 120.0 . .
C62B C67B H67B 120.0 . .
C55 Br6B Br6B 114.0(9) . 2_576
N44 C51 C52 113(2) . .
N44 C51 H51C 108.9 . .
C52 C51 H51C 108.9 . .
N44 C51 H51D 108.9 . .
C52 C51 H51D 108.9 . .
H51C C51 H51D 107.8 . .
C53 C52 C57 115(2) . .
C53 C52 C51 121(2) . .
C57 C52 C51 124(2) . .
C56 C57 C52 119(2) . .
C56 C57 H57 120.3 . .
C52 C57 H57 120.3 . .
C57 C56 C55 120(3) . .
C57 C56 H56 120.0 . .
C55 C56 H56 120.0 . .
N64A C55 C56 121(3) . .
C54 C55 C56 121(3) . .
C54 C55 Br6B 124.6(19) . .
C56 C55 Br6B 114(2) . .
N64A C55 H55 119.3 . .
C56 C55 H55 119.3 . .
C53 C54 C55 117(2) . .
C53 C54 H54 121.7 . .
C55 C54 H54 121.7 . .
N64A C53 C52 128(3) . .
C54 C53 C52 128(3) . .
C54 C53 H53B 116.1 . .
C52 C53 H53B 116.1 . .
N64A C53 H53 116.1 . .
C52 C53 H53 116.1 . .
C53 N64A C55 117(2) . .
C72 S71 Bi1 84.9(5) . .
C72 S73 Bi1 91.1(5) . .
N74 C72 S71 123.6(10) . .
N74 C72 S73 116.6(11) . .
S71 C72 S73 119.6(8) . .
C72 N74 C91 123.6(12) . .
C72 N74 C81 121.4(12) . .
C91 N74 C81 114.9(11) . .
N74 C91 C92 114.1(13) . .
N74 C91 H91A 108.7 . .
C92 C91 H91A 108.7 . .
N74 C91 H91B 108.7 . .
C92 C91 H91B 108.7 . .
H91A C91 H91B 107.6 . .
C97 C92 C93 116.5(18) . .
C97 C92 C91 119.6(16) . .
C93 C92 C91 123.9(14) . .
C94 C93 C92 121.9(16) . .
C94 C93 H93 119.1 . .
C92 C93 H93 119.1 . .
C95 C94 C93 120(2) . .
C95 C94 H94 120.0 . .
C93 C94 H94 120.0 . .
C94 C95 C96 121(2) . .
C94 C95 Br9B 120.5(17) . .
C96 C95 Br9B 118.8(17) . .
C97 C96 C95 120(2) . .
C97 C96 H96 120.2 . .
C95 C96 H96 120.2 . .
C96 C97 C92 121.4(19) . .
C96 C97 H97 119.3 . .
C92 C97 H97 119.3 . .
N74 C81 C82 111.4(13) . .
N74 C81 H81A 109.3 . .
C82 C81 H81A 109.3 . .
N74 C81 H81B 109.3 . .
C82 C81 H81B 109.3 . .
H81A C81 H81B 108.0 . .
C87 C82 C83 116.2(18) . .
C87 C82 C81 121.1(15) . .
C83 C82 C81 122.7(17) . .
N84 C83 C82 127.8(18) . .
N84 C83 H83 116.1 . .
C82 C83 H83 116.1 . .
C83 N84 C85 115.7(16) . .
C83 N84 Bi1 127.9(12) . 1_655
C85 N84 Bi1 116.4(12) . 1_655
N84 C85 C86 122(2) . .
N84 C85 H85 119.1 . .
C86 C85 H85 119.1 . .
C87 C86 C85 118(2) . .
C87 C86 H86 120.9 . .
C85 C86 H86 120.9 . .
C82 C87 C86 120.2(19) . .
C82 C87 H87 119.9 . .
C86 C87 H87 119.9 . .

loop_
_geom_bond_atom_site_label_1
_geom_bond_atom_site_label_2
_geom_bond_distance
_geom_bond_site_symmetry_2
Bi1 S73 2.669(4) .
Bi1 N84 2.773(13) 1_455
Bi1 S11 2.787(4) .
Bi1 S43 2.798(4) .
Bi1 S13 2.819(5) .
Bi1 S71 2.894(3) .
Bi1 S41 3.038(5) .
S11 C12 1.720(15) .
C12 N14 1.33(2) .
C12 S13 1.737(14) .
N14 C31 1.459(19) .
N14 C21 1.47(2) .
C21 C22 1.49(2) .
C21 H21A 0.9700 .
C21 H21B 0.9700 .
C22 C27 1.35(3) .
C22 C23 1.35(3) .
C23 N24 1.35(2) .
C23 H23 0.9300 .
N24 C25 1.29(3) .
C25 C26 1.29(3) .
C25 H25 0.9300 .
C26 C27 1.41(3) .
C26 H26 0.9300 .
C27 H27 0.9300 .
C31 C32 1.52(2) .
C31 H31A 0.9700 .
C31 H31B 0.9700 .
C32 C37 1.35(2) .
C32 C33 1.38(2) .
C33 C34 1.39(2) .
C33 H33 0.9300 .
C34 C35 1.34(3) .
C34 H34 0.9300 .
C35 C36 1.40(3) .
C35 Br3 1.90(2) .
C36 C37 1.42(3) .
C36 H36 0.9300 .
C37 H37 0.9300 .
S41 C42 1.692(16) .
C42 N44 1.35(2) .
C42 S43 1.704(19) .
N44 C51 1.47(3) .
N44 C51A 1.51(3) .
N44 C61B 1.51(3) .
C51A C52A 1.64(3) .
C51A H51A 0.9700 .
C51A H51B 0.9700 .
C52A C53A 1.3900 .
C52A C57A 1.3900 .
C53A C54A 1.3900 .
C53A H53A 0.9300 .
C54A C55A 1.3900 .
C54A H54A 0.9300 .
C55A C56A 1.3900 .
C55A Br5A 1.83(2) .
C56A C57A 1.3900 .
C56A H56A 0.9300 .
C57A H57A 0.9300 .
C61B C62B 1.36(3) .
C61B H61A 0.9700 .
C61B H61B 0.9700 .
C62B C63B 1.3900 .
C62B C67B 1.3900 .
C63B N64B 1.3900 .
C63B H63B 0.9300 .
N64B C65B 1.3900 .
N64B H64B 0.8600 .
C65B C66B 1.3900 .
C65B H65B 0.9300 .
C66B C67B 1.3900 .
C66B H66B 0.9300 .
C67B H67B 0.9300 .
Br6B C55 2.00(3) .
Br6B Br6B 2.457(18) 2_576
C51 C52 1.51(3) .
C51 H51C 0.9700 .
C51 H51D 0.9700 .
C52 C53 1.38(3) .
C52 C57 1.40(3) .
C57 C56 1.38(3) .
C57 H57 0.9300 .
C56 C55 1.40(3) .
C56 H56 0.9300 .
C55 N64A 1.34(3) .
C55 C54 1.34(3) .
C55 H55 0.9300 .
C54 C53 1.31(3) .
C54 H54 0.9300 .
C53 N64A 1.31(3) .
C53 H53B 0.9300 .
C53 H53 0.9300 .
S71 C72 1.687(15) .
S73 C72 1.747(14) .
C72 N74 1.346(17) .
N74 C91 1.466(19) .
N74 C81 1.484(17) .
C91 C92 1.49(2) .
C91 H91A 0.9700 .
C91 H91B 0.9700 .
C92 C97 1.39(2) .
C92 C93 1.41(2) .
C93 C94 1.36(3) .
C93 H93 0.9300 .
C94 C95 1.35(3) .
C94 H94 0.9300 .
C95 C96 1.38(3) .
C95 Br9B 1.89(2) .
C96 C97 1.38(3) .
C96 H96 0.9300 .
C97 H97 0.9300 .
C81 C82 1.49(2) .
C81 H81A 0.9700 .
C81 H81B 0.9700 .
C82 C87 1.32(3) .
C82 C83 1.36(2) .
C83 N84 1.30(2) .
C83 H83 0.9300 .
N84 C85 1.32(3) .
C85 C86 1.40(3) .
C85 H85 0.9300 .
C86 C87 1.39(3) .
C86 H86 0.9300 .
C87 H87 0.9300 .

loop_
_geom_hbond_atom_site_label_D
_geom_hbond_atom_site_label_H
_geom_hbond_atom_site_label_A
_geom_hbond_distance_DH
_geom_hbond_distance_HA
_geom_hbond_distance_DA
_geom_hbond_angle_DHA
_geom_hbond_site_symmetry_A
C21 H21B S13 0.97 2.56 3.034(19) 110.0 .
C23 H23 S13 0.93 2.92 3.66(2) 138.3 .
C25 H25 S71 0.93 2.92 3.49(2) 120.4 2_667
C26 H26 Br9B 0.93 3.27 3.87(3) 124.3 1_455
C31 H31B S11 0.97 2.46 3.008(18) 115.7 .
C61B H61A S41 0.97 2.49 3.02(2) 114.6 .
C96 H96 S43 0.93 2.79 3.68(2) 162.3 2_777
C81 H81A S71 0.97 2.58 3.059(15) 110.3 .
C85 H85 S41 0.93 2.92 3.73(2) 145.6 1_655
C86 H86 N64B 0.93 2.40 2.86(15) 110.2 2_766

loop_
_geom_torsion_atom_site_label_1
_geom_torsion_atom_site_label_2
_geom_torsion_atom_site_label_3
_geom_torsion_atom_site_label_4
_geom_torsion
_geom_torsion_site_symmetry_1
_geom_torsion_site_symmetry_4
Bi1 S11 C12 N14 172.9(12) . .
Bi1 S11 C12 S13 -5.9(8) . .
N14 C12 S13 Bi1 -173.0(11) . .
S11 C12 S13 Bi1 5.9(8) . .
S11 C12 N14 C31 -0.7(19) . .
S13 C12 N14 C31 178.2(11) . .
S11 C12 N14 C21 179.2(11) . .
S13 C12 N14 C21 -2(2) . .
C12 N14 C21 C22 -98.6(18) . .
C31 N14 C21 C22 81.3(17) . .
N14 C21 C22 C27 -111(2) . .
N14 C21 C22 C23 72(2) . .
C27 C22 C23 N24 0(3) . .
C21 C22 C23 N24 176.9(18) . .
C22 C23 N24 C25 5(3) . .
C23 N24 C25 C26 -10(3) . .
N24 C25 C26 C27 10(4) . .
C23 C22 C27 C26 -1(3) . .
C21 C22 C27 C26 -178(2) . .
C25 C26 C27 C22 -4(4) . .
C12 N14 C31 C32 -110.2(16) . .
C21 N14 C31 C32 69.9(17) . .
N14 C31 C32 C37 -152.3(16) . .
N14 C31 C32 C33 29(2) . .
C37 C32 C33 C34 1(2) . .
C31 C32 C33 C34 179.9(15) . .
C32 C33 C34 C35 0(3) . .
C33 C34 C35 C36 -3(3) . .
C33 C34 C35 Br3 179.0(14) . .
C34 C35 C36 C37 5(4) . .
Br3 C35 C36 C37 -176.7(17) . .
C33 C32 C37 C36 2(3) . .
C31 C32 C37 C36 -177.4(19) . .
C35 C36 C37 C32 -5(3) . .
Bi1 S41 C42 N44 176.3(15) . .
Bi1 S41 C42 S43 -2.5(9) . .
N44 C42 S43 Bi1 -176.1(14) . .
S41 C42 S43 Bi1 2.7(10) . .
S41 C42 N44 C51 -176.3(17) . .
S43 C42 N44 C51 2(3) . .
S41 C42 N44 C51A 4(3) . .
S43 C42 N44 C51A -177.0(16) . .
S41 C42 N44 C61B 4(3) . .
S43 C42 N44 C61B -177.0(16) . .
C42 N44 C51A C52A -89(2) . .
C51 N44 C51A C52A 92(2) . .
N44 C51A C52A C53A -82(2) . .
N44 C51A C52A C57A 113.7(18) . .
C57A C52A C53A C54A 0.0 . .
C51A C52A C53A C54A -163.8(15) . .
C52A C53A C54A C55A 0.0 . .
C53A C54A C55A C56A 0.0 . .
C53A C54A C55A Br5A 180.0 . .
C54A C55A C56A C57A 0.0 . .
Br5A C55A C56A C57A 180.0 . .
C55A C56A C57A C52A 0.0 . .
C53A C52A C57A C56A 0.0 . .
C51A C52A C57A C56A 164.3(14) . .
C42 N44 C61B C62B -116(3) . .
C51 N44 C61B C62B 64(3) . .
N44 C61B C62B C63B -128(2) . .
N44 C61B C62B C67B 46(3) . .
C61B C62B C63B N64B 173(3) . .
C67B C62B C63B N64B 0.0 . .
C62B C63B N64B C65B 0.0 . .
C63B N64B C65B C66B 0.0 . .
N64B C65B C66B C67B 0.0 . .
C65B C66B C67B C62B 0.0 . .
C61B C62B C67B C66B -173(3) . .
C63B C62B C67B C66B 0.0 . .
C42 N44 C51 C52 -78(3) . .
C51A N44 C51 C52 102(2) . .
C61B N44 C51 C52 102(2) . .
N44 C51 C52 C53 156(2) . .
N44 C51 C52 C57 -24(3) . .
C53 C52 C57 C56 2(3) . .
C51 C52 C57 C56 -178(2) . .
C52 C57 C56 C55 1(4) . .
C57 C56 C55 N64A -2(4) . .
C57 C56 C55 C54 -2(4) . .
C57 C56 C55 Br6B -180(2) . .
C56 C55 C54 C53 1(4) . .
Br6B C55 C54 C53 178.7(18) . .
C55 C54 C53 C52 1(4) . .
C57 C52 C53 N64A -3(4) . .
C51 C52 C53 N64A 177(2) . .
C57 C52 C53 C54 -3(4) . .
C51 C52 C53 C54 177(2) . .
C52 C53 N64A C55 1(4) . .
C56 C55 N64A C53 1(4) . .
Bi1 S71 C72 N74 174.3(15) . .
Bi1 S71 C72 S73 -0.9(10) . .
Bi1 S73 C72 N74 -174.6(13) . .
Bi1 S73 C72 S71 1.0(10) . .
S71 C72 N74 C91 -172.0(13) . .
S73 C72 N74 C91 3(2) . .
S71 C72 N74 C81 3(2) . .
S73 C72 N74 C81 178.8(12) . .
C72 N74 C91 C92 87.4(18) . .
C81 N74 C91 C92 -88.2(16) . .
N74 C91 C92 C97 170.1(15) . .
N74 C91 C92 C93 -12(2) . .
C97 C92 C93 C94 -1(2) . .
C91 C92 C93 C94 -179.1(16) . .
C92 C93 C94 C95 -1(3) . .
C93 C94 C95 C96 2(4) . .
C93 C94 C95 Br9B -179.7(16) . .
C94 C95 C96 C97 -3(4) . .
Br9B C95 C96 C97 179(2) . .
C95 C96 C97 C92 1(4) . .
C93 C92 C97 C96 1(3) . .
C91 C92 C97 C96 179(2) . .
C72 N74 C81 C82 98.0(17) . .
C91 N74 C81 C82 -86.2(17) . .
N74 C81 C82 C87 -77(2) . .
N74 C81 C82 C83 106.4(17) . .
C87 C82 C83 N84 2(3) . .
C81 C82 C83 N84 179.2(15) . .
C82 C83 N84 C85 0(3) . .
C82 C83 N84 Bi1 -176.2(12) . 1_655
C83 N84 C85 C86 -3(3) . .
Bi1 N84 C85 C86 173.6(18) 1_655 .
N84 C85 C86 C87 4(4) . .
C83 C82 C87 C86 -1(3) . .
C81 C82 C87 C86 -178(2) . .
C85 C86 C87 C82 -1(4) . .
